data_7017033
loop_
_publ_author_name
'Blagg, Robin J.'
'L\'opez-G\'omez, Mar\'ia J'
'Charmant, Jonathan P. H.'
'Connelly, Neil G.'
'Cowell, John J.'
'Haddow, Mairi F.'
'Hamilton, Alex'
'Orpen, A. Guy'
'Riis-Johannessen, Thomas'
'Saithong, Saowanit'

_publ_section_title
;
 The oxidative conversion of the N,S-bridged complexes [{RhLL'(\m-X)}(2)]
 to [(RhLL')(3)(\m-X)(2)](+) (X = mt or taz): a comparison with the
 oxidation of N,N-bridged analogues.
;
_journal_issue 43
_journal_name_full 'Dalton transactions (Cambridge, England : 2003)'
_journal_page_first 11497
_journal_page_last 11510
_journal_paper_doi 10.1039/c1dt10930h
_journal_volume 40
_journal_year 2011
_chemical_formula_moiety 'C65 H55 N4 O3 P3 Rh3 S2, C H2 Cl2, B F4'
_chemical_formula_sum 'C66 H57 B Cl2 F4 N4 O3 P3 Rh3 S2'
_chemical_formula_weight 1577.63
_chemical_name_systematic
;
?
;
_space_group_IT_number 2
_symmetry_cell_setting triclinic
_symmetry_space_group_name_Hall '-P 1'
_symmetry_space_group_name_H-M 'P -1'
_atom_sites_solution_hydrogens geom
_atom_sites_solution_primary direct
_atom_sites_solution_secondary difmap
_audit_creation_method SHELXL-97
_cell_angle_alpha 104.309(1)
_cell_angle_beta 93.037(1)
_cell_angle_gamma 99.896(1)
_cell_formula_units_Z 2
_cell_length_a 11.9817(8)
_cell_length_b 15.4685(11)
_cell_length_c 18.5724(13)
_cell_measurement_temperature 173(2)
_cell_volume 3269.3(4)
_computing_cell_refinement 'Bruker SMART'
_computing_data_collection 'Bruker SMART'
_computing_data_reduction 'Bruker SAINT'
_computing_molecular_graphics 'Bruker SHELXTL'
_computing_publication_material 'Bruker SHELXTL'
_computing_structure_refinement 'Bruker SHELXTL'
_computing_structure_solution 'Bruker SHELXTL'
_diffrn_ambient_temperature 173(2)
_diffrn_detector_area_resol_mean 8.2
_diffrn_measured_fraction_theta_full 0.988
_diffrn_measured_fraction_theta_max 0.988
_diffrn_measurement_device_type 'CCD area detector'
_diffrn_measurement_method 'phi and omega scans'
_diffrn_radiation_monochromator graphite
_diffrn_radiation_source 'fine-focus sealed tube'
_diffrn_radiation_type MoK\a
_diffrn_radiation_wavelength 0.71073
_diffrn_reflns_av_R_equivalents 0.1034
_diffrn_reflns_av_sigmaI/netI 0.1782
_diffrn_reflns_limit_h_max 15
_diffrn_reflns_limit_h_min -15
_diffrn_reflns_limit_k_max 20
_diffrn_reflns_limit_k_min -20
_diffrn_reflns_limit_l_max 24
_diffrn_reflns_limit_l_min -24
_diffrn_reflns_number 34532
_diffrn_reflns_theta_full 27.50
_diffrn_reflns_theta_max 27.50
_diffrn_reflns_theta_min 1.14
_diffrn_standards_decay_% 0
_diffrn_standards_number 0
_exptl_absorpt_coefficient_mu 1.028
_exptl_absorpt_correction_T_max 0.970
_exptl_absorpt_correction_T_min 0.793
_exptl_absorpt_correction_type multi-scan
_exptl_absorpt_process_details SADABS
_exptl_crystal_colour red
_exptl_crystal_density_diffrn 1.603
_exptl_crystal_density_method 'not measured'
_exptl_crystal_description plate
_exptl_crystal_F_000 1584
_exptl_crystal_size_max 0.22
_exptl_crystal_size_mid 0.18
_exptl_crystal_size_min 0.03
_refine_diff_density_max 1.227
_refine_diff_density_min -1.185
_refine_diff_density_rms 0.158
_refine_ls_extinction_method none
_refine_ls_goodness_of_fit_ref 0.962
_refine_ls_hydrogen_treatment constr
_refine_ls_matrix_type full
_refine_ls_number_parameters 795
_refine_ls_number_reflns 14840
_refine_ls_number_restraints 0
_refine_ls_restrained_S_all 0.962
_refine_ls_R_factor_all 0.1625
_refine_ls_R_factor_gt 0.0628
_refine_ls_shift/su_max 0.001
_refine_ls_shift/su_mean 0.000
_refine_ls_structure_factor_coef Fsqd
_refine_ls_weighting_details 'calc w=1/[\s^2^(Fo^2^)+(0.0679P)^2^+0.1793P] where P=(Fo^2^+2Fc^2^)/3'
_refine_ls_weighting_scheme calc
_refine_ls_wR_factor_gt 0.1227
_refine_ls_wR_factor_ref 0.1622
_reflns_number_gt 7497
_reflns_number_total 14840
_reflns_threshold_expression >2sigma(I)
_cod_data_source_file c1dt10930h.txt
_cod_data_source_block 12
_cod_original_sg_symbol_Hall -P1
_cod_original_sg_symbol_H-M P-1
_cod_database_code 7017033

loop_
_symmetry_equiv_pos_as_xyz
'x, y, z'
'-x, -y, -z'

loop_
_atom_site_label
_atom_site_type_symbol
_atom_site_fract_x
_atom_site_fract_y
_atom_site_fract_z
_atom_site_U_iso_or_equiv
_atom_site_adp_type
_atom_site_occupancy
_atom_site_symmetry_multiplicity
_atom_site_calc_flag
_atom_site_refinement_flags
_atom_site_disorder_assembly
_atom_site_disorder_group
Rh1 Rh 0.40675(5) 0.65845(4) 0.31189(3) 0.02140(16) Uani 1 1 d . . .
Rh2 Rh 0.42704(5) 0.88780(4) 0.15782(3) 0.02056(15) Uani 1 1 d . . .
Rh3 Rh 0.54772(5) 0.82831(4) 0.27975(3) 0.01910(15) Uani 1 1 d . . .
P1 P 0.45112(17) 0.51904(13) 0.29778(11) 0.0233(5) Uani 1 1 d . . .
P2 P 0.38866(16) 1.02977(13) 0.18571(11) 0.0235(5) Uani 1 1 d . . .
P3 P 0.73337(16) 0.83721(13) 0.25727(11) 0.0213(4) Uani 1 1 d . . .
S1 S 0.36549(15) 0.80833(13) 0.32654(10) 0.0228(4) Uani 1 1 d . . .
S2 S 0.48226(15) 0.74403(12) 0.15325(10) 0.0212(4) Uani 1 1 d . . .
N1 N 0.2741(5) 0.8410(4) 0.1988(3) 0.0242(15) Uani 1 1 d . . .
N2 N 0.1503(5) 0.7647(4) 0.2553(4) 0.0273(15) Uani 1 1 d . . .
N3 N 0.3268(5) 0.6224(4) 0.2033(3) 0.0228(14) Uani 1 1 d . . .
N4 N 0.2765(5) 0.6376(4) 0.0914(3) 0.0246(15) Uani 1 1 d . . .
O1 O 0.5065(6) 0.7160(4) 0.4698(4) 0.061(2) Uani 1 1 d . . .
O2 O 0.6230(5) 0.9269(4) 0.0731(4) 0.0509(18) Uani 1 1 d . . .
O3 O 0.6269(5) 0.9661(4) 0.4235(3) 0.0393(15) Uani 1 1 d . . .
C1 C 0.4686(7) 0.6931(6) 0.4095(5) 0.036(2) Uani 1 1 d . . .
C2 C 0.5494(7) 0.9169(5) 0.1089(5) 0.031(2) Uani 1 1 d . . .
C3 C 0.5985(6) 0.9120(5) 0.3689(4) 0.0243(17) Uani 1 1 d . . .
C4 C 0.2606(6) 0.8041(5) 0.2564(4) 0.0235(17) Uani 1 1 d . . .
C5 C 0.1659(6) 0.8235(5) 0.1602(5) 0.0290(19) Uani 1 1 d . . .
H5 H 0.1487 0.8416 0.1174 0.035 Uiso 1 1 calc R . .
C6 C 0.0899(6) 0.7762(5) 0.1943(5) 0.031(2) Uani 1 1 d . . .
H6 H 0.0125 0.7557 0.1796 0.037 Uiso 1 1 calc R . .
C7 C 0.1021(7) 0.7156(6) 0.3076(5) 0.044(2) Uani 1 1 d . . .
H7A H 0.1296 0.6597 0.3009 0.065 Uiso 1 1 calc R . .
H7B H 0.0206 0.7027 0.2985 0.065 Uiso 1 1 calc R . .
H7C H 0.1245 0.7522 0.3578 0.065 Uiso 1 1 calc R . .
C8 C 0.3555(6) 0.6664(5) 0.1515(4) 0.0236(17) Uani 1 1 d . . .
C9 C 0.2265(6) 0.5639(5) 0.1755(4) 0.0275(18) Uani 1 1 d . . .
H9 H 0.1868 0.5240 0.1996 0.033 Uiso 1 1 calc R . .
C10 C 0.1940(6) 0.5730(5) 0.1076(4) 0.0286(19) Uani 1 1 d . . .
H10 H 0.1281 0.5415 0.0772 0.034 Uiso 1 1 calc R . .
C11 C 0.2711(7) 0.6700(6) 0.0243(4) 0.034(2) Uani 1 1 d . . .
H11A H 0.3238 0.7265 0.0321 0.052 Uiso 1 1 calc R . .
H11B H 0.1954 0.6790 0.0135 0.052 Uiso 1 1 calc R . .
H11C H 0.2906 0.6258 -0.0169 0.052 Uiso 1 1 calc R . .
C12 C 0.3507(7) 0.4385(5) 0.3319(4) 0.0289(19) Uani 1 1 d . . .
C13 C 0.2383(7) 0.4475(6) 0.3312(4) 0.037(2) Uani 1 1 d . . .
H13 H 0.2176 0.4989 0.3212 0.044 Uiso 1 1 calc R . .
C14 C 0.1544(8) 0.3801(7) 0.3456(5) 0.052(3) Uani 1 1 d . . .
H14 H 0.0782 0.3852 0.3427 0.062 Uiso 1 1 calc R . .
C15 C 0.1863(8) 0.3065(6) 0.3640(5) 0.048(3) Uani 1 1 d . . .
H15 H 0.1315 0.2616 0.3738 0.058 Uiso 1 1 calc R . .
C16 C 0.2991(8) 0.2989(6) 0.3678(5) 0.041(2) Uani 1 1 d . . .
H16 H 0.3206 0.2497 0.3813 0.049 Uiso 1 1 calc R . .
C17 C 0.3803(7) 0.3642(5) 0.3516(4) 0.034(2) Uani 1 1 d . . .
H17 H 0.4562 0.3582 0.3540 0.041 Uiso 1 1 calc R . .
C18 C 0.4582(6) 0.4624(5) 0.2015(4) 0.0233(17) Uani 1 1 d . . .
C19 C 0.4025(6) 0.3731(5) 0.1687(4) 0.0301(19) Uani 1 1 d . . .
H19 H 0.3611 0.3401 0.1973 0.036 Uiso 1 1 calc R . .
C20 C 0.4084(7) 0.3329(6) 0.0934(5) 0.037(2) Uani 1 1 d . . .
H20 H 0.3698 0.2738 0.0715 0.045 Uiso 1 1 calc R . .
C21 C 0.4725(7) 0.3819(6) 0.0510(4) 0.034(2) Uani 1 1 d . . .
H21 H 0.4778 0.3551 0.0009 0.040 Uiso 1 1 calc R . .
C22 C 0.5282(6) 0.4701(6) 0.0833(4) 0.0314(19) Uani 1 1 d . . .
H22 H 0.5713 0.5025 0.0550 0.038 Uiso 1 1 calc R . .
C23 C 0.5200(6) 0.5099(5) 0.1570(4) 0.0261(18) Uani 1 1 d . . .
H23 H 0.5565 0.5698 0.1778 0.031 Uiso 1 1 calc R . .
C24 C 0.5897(6) 0.5164(5) 0.3442(4) 0.0242(17) Uani 1 1 d . . .
C25 C 0.5997(7) 0.5275(5) 0.4216(5) 0.034(2) Uani 1 1 d . . .
H25 H 0.5375 0.5355 0.4487 0.041 Uiso 1 1 calc R . .
C26 C 0.7046(8) 0.5266(6) 0.4575(5) 0.043(2) Uani 1 1 d . . .
H26 H 0.7119 0.5333 0.5088 0.052 Uiso 1 1 calc R . .
C27 C 0.7976(8) 0.5157(6) 0.4179(5) 0.043(2) Uani 1 1 d . . .
H27 H 0.8671 0.5157 0.4426 0.051 Uiso 1 1 calc R . .
C28 C 0.7877(7) 0.5051(6) 0.3426(5) 0.038(2) Uani 1 1 d . . .
H28 H 0.8503 0.4973 0.3158 0.045 Uiso 1 1 calc R . .
C29 C 0.6831(6) 0.5059(5) 0.3057(5) 0.0308(19) Uani 1 1 d . . .
H29 H 0.6768 0.4992 0.2544 0.037 Uiso 1 1 calc R . .
C30 C 0.5036(6) 1.1271(5) 0.1892(5) 0.0269(18) Uani 1 1 d . . .
C31 C 0.5522(7) 1.1286(6) 0.1225(5) 0.040(2) Uani 1 1 d . . .
H31 H 0.5278 1.0816 0.0796 0.048 Uiso 1 1 calc R . .
C32 C 0.6378(8) 1.2016(7) 0.1212(6) 0.052(3) Uani 1 1 d . . .
H32 H 0.6707 1.2029 0.0772 0.062 Uiso 1 1 calc R . .
C33 C 0.6746(7) 1.2722(6) 0.1850(7) 0.053(3) Uani 1 1 d . . .
H33 H 0.7332 1.3197 0.1841 0.064 Uiso 1 1 calc R . .
C34 C 0.6239(7) 1.2713(6) 0.2490(6) 0.045(2) Uani 1 1 d . . .
H34 H 0.6459 1.3197 0.2913 0.054 Uiso 1 1 calc R . .
C35 C 0.5402(6) 1.1989(5) 0.2514(5) 0.033(2) Uani 1 1 d . . .
H35 H 0.5079 1.1984 0.2957 0.040 Uiso 1 1 calc R . .
C36 C 0.3420(6) 1.0510(5) 0.2789(4) 0.0240(17) Uani 1 1 d . . .
C37 C 0.2293(6) 1.0516(5) 0.2927(4) 0.0301(19) Uani 1 1 d . . .
H37 H 0.1756 1.0463 0.2531 0.036 Uiso 1 1 calc R . .
C38 C 0.1950(7) 1.0597(5) 0.3624(5) 0.035(2) Uani 1 1 d . . .
H38 H 0.1191 1.0608 0.3701 0.042 Uiso 1 1 calc R . .
C39 C 0.2741(7) 1.0662(5) 0.4217(5) 0.034(2) Uani 1 1 d . . .
H39 H 0.2511 1.0712 0.4693 0.041 Uiso 1 1 calc R . .
C40 C 0.3858(7) 1.0653(5) 0.4103(4) 0.036(2) Uani 1 1 d . . .
H40 H 0.4390 1.0710 0.4503 0.043 Uiso 1 1 calc R . .
C41 C 0.4191(6) 1.0559(5) 0.3396(4) 0.0284(18) Uani 1 1 d . . .
H41 H 0.4946 1.0528 0.3319 0.034 Uiso 1 1 calc R . .
C42 C 0.2782(6) 1.0542(5) 0.1267(4) 0.0298(19) Uani 1 1 d . . .
C43 C 0.2378(6) 0.9935(6) 0.0577(5) 0.034(2) Uani 1 1 d . . .
H43 H 0.2621 0.9383 0.0440 0.041 Uiso 1 1 calc R . .
C44 C 0.1609(7) 1.0156(7) 0.0091(5) 0.045(3) Uani 1 1 d . . .
H44 H 0.1343 0.9752 -0.0371 0.055 Uiso 1 1 calc R . .
C45 C 0.1244(7) 1.0974(8) 0.0297(7) 0.059(3) Uani 1 1 d . . .
H45 H 0.0732 1.1121 -0.0026 0.071 Uiso 1 1 calc R . .
C46 C 0.1637(7) 1.1571(7) 0.0980(6) 0.048(3) Uani 1 1 d . . .
H46 H 0.1386 1.2120 0.1116 0.058 Uiso 1 1 calc R . .
C47 C 0.2397(7) 1.1368(6) 0.1466(5) 0.039(2) Uani 1 1 d . . .
H47 H 0.2655 1.1778 0.1927 0.046 Uiso 1 1 calc R . .
C48 C 0.8021(6) 0.9410(5) 0.2351(4) 0.0239(17) Uani 1 1 d . . .
C49 C 0.9013(6) 0.9460(5) 0.1995(4) 0.0273(18) Uani 1 1 d . . .
H49 H 0.9344 0.8949 0.1856 0.033 Uiso 1 1 calc R . .
C50 C 0.9511(6) 1.0264(6) 0.1844(4) 0.032(2) Uani 1 1 d . . .
H50 H 1.0168 1.0287 0.1599 0.038 Uiso 1 1 calc R . .
C51 C 0.9039(7) 1.1036(6) 0.2056(5) 0.037(2) Uani 1 1 d . . .
H51 H 0.9385 1.1578 0.1963 0.044 Uiso 1 1 calc R . .
C52 C 0.8044(7) 1.0990(6) 0.2408(5) 0.046(2) Uani 1 1 d . . .
H52 H 0.7724 1.1505 0.2558 0.055 Uiso 1 1 calc R . .
C53 C 0.7531(6) 1.0177(5) 0.2534(5) 0.034(2) Uani 1 1 d . . .
H53 H 0.6843 1.0143 0.2746 0.041 Uiso 1 1 calc R . .
C54 C 0.7705(6) 0.7444(5) 0.1866(4) 0.0253(18) Uani 1 1 d . . .
C55 C 0.8006(6) 0.6689(5) 0.2038(5) 0.0289(19) Uani 1 1 d . . .
H55 H 0.7995 0.6645 0.2528 0.035 Uiso 1 1 calc R . .
C56 C 0.8324(7) 0.5997(5) 0.1511(5) 0.037(2) Uani 1 1 d . . .
H56 H 0.8498 0.5488 0.1640 0.044 Uiso 1 1 calc R . .
C57 C 0.8376(7) 0.6076(6) 0.0796(5) 0.047(3) Uani 1 1 d . . .
H57 H 0.8631 0.5630 0.0444 0.056 Uiso 1 1 calc R . .
C58 C 0.8062(7) 0.6799(7) 0.0585(5) 0.045(2) Uani 1 1 d . . .
H58 H 0.8081 0.6831 0.0092 0.054 Uiso 1 1 calc R . .
C59 C 0.7715(6) 0.7483(6) 0.1115(4) 0.032(2) Uani 1 1 d . . .
H59 H 0.7489 0.7968 0.0974 0.039 Uiso 1 1 calc R . .
C60 C 0.8191(6) 0.8356(5) 0.3413(4) 0.0222(17) Uani 1 1 d . . .
C61 C 0.7773(6) 0.7741(5) 0.3824(4) 0.0273(18) Uani 1 1 d . . .
H61 H 0.7067 0.7359 0.3672 0.033 Uiso 1 1 calc R . .
C62 C 0.8409(7) 0.7703(5) 0.4455(4) 0.0318(19) Uani 1 1 d . . .
H62 H 0.8133 0.7286 0.4719 0.038 Uiso 1 1 calc R . .
C63 C 0.9446(7) 0.8274(6) 0.4697(5) 0.037(2) Uani 1 1 d . . .
H63 H 0.9862 0.8246 0.5126 0.045 Uiso 1 1 calc R . .
C64 C 0.9870(7) 0.8886(6) 0.4306(5) 0.039(2) Uani 1 1 d . . .
H64 H 1.0569 0.9275 0.4470 0.047 Uiso 1 1 calc R . .
C65 C 0.9244(6) 0.8919(5) 0.3662(4) 0.0305(19) Uani 1 1 d . . .
H65 H 0.9538 0.9326 0.3395 0.037 Uiso 1 1 calc R . .
B1 B 0.9793(11) 0.3698(9) 0.1323(11) 0.080(5) Uani 1 1 d . . .
F1 F 0.9133(5) 0.2835(5) 0.0999(4) 0.098(2) Uani 1 1 d . . .
F2 F 0.9751(6) 0.4171(5) 0.0748(4) 0.103(3) Uani 1 1 d . . .
F3 F 1.0882(5) 0.3617(4) 0.1417(4) 0.094(2) Uani 1 1 d . . .
F4 F 0.9432(9) 0.4166(6) 0.1889(6) 0.165(5) Uani 1 1 d . . .
C66 C 0.2252(11) 0.6991(11) 0.5216(13) 0.203(12) Uani 1 1 d . A 1
H66A H 0.2739 0.6780 0.4836 0.243 Uiso 1 1 calc R A 1
H66B H 0.2469 0.6785 0.5647 0.243 Uiso 1 1 calc R A 1
Cl1 Cl 0.2602(4) 0.8122(3) 0.5468(3) 0.1396(17) Uani 1 1 d . A 1
Cl2 Cl 0.0934(3) 0.6434(3) 0.4897(3) 0.148(2) Uani 1 1 d . A 1

loop_
_atom_site_aniso_label
_atom_site_aniso_U_11
_atom_site_aniso_U_22
_atom_site_aniso_U_33
_atom_site_aniso_U_23
_atom_site_aniso_U_13
_atom_site_aniso_U_12
Rh1 0.0273(3) 0.0193(3) 0.0200(3) 0.0086(3) 0.0027(3) 0.0056(3)
Rh2 0.0215(3) 0.0212(3) 0.0224(3) 0.0114(3) 0.0034(2) 0.0044(3)
Rh3 0.0208(3) 0.0189(3) 0.0192(3) 0.0066(3) 0.0028(2) 0.0052(2)
P1 0.0307(11) 0.0208(11) 0.0205(11) 0.0096(9) 0.0049(9) 0.0038(9)
P2 0.0256(11) 0.0227(11) 0.0261(12) 0.0127(9) 0.0035(9) 0.0060(9)
P3 0.0219(10) 0.0216(11) 0.0229(11) 0.0093(9) 0.0030(8) 0.0053(8)
S1 0.0243(10) 0.0232(10) 0.0227(11) 0.0076(9) 0.0061(8) 0.0060(8)
S2 0.0241(10) 0.0205(10) 0.0202(10) 0.0061(8) 0.0037(8) 0.0056(8)
N1 0.021(3) 0.026(4) 0.028(4) 0.008(3) 0.006(3) 0.010(3)
N2 0.017(3) 0.033(4) 0.039(4) 0.020(3) 0.009(3) 0.007(3)
N3 0.020(3) 0.024(4) 0.025(4) 0.009(3) 0.001(3) 0.002(3)
N4 0.029(4) 0.023(4) 0.023(4) 0.010(3) -0.001(3) 0.003(3)
O1 0.107(6) 0.047(4) 0.030(4) 0.001(3) -0.012(4) 0.033(4)
O2 0.048(4) 0.064(5) 0.061(5) 0.045(4) 0.031(3) 0.017(3)
O3 0.045(4) 0.043(4) 0.025(3) -0.001(3) -0.004(3) 0.013(3)
C1 0.052(6) 0.032(5) 0.026(5) 0.007(4) 0.000(4) 0.015(4)
C2 0.028(5) 0.034(5) 0.039(5) 0.022(4) -0.001(4) 0.007(4)
C3 0.031(4) 0.028(5) 0.022(4) 0.013(4) 0.009(3) 0.019(4)
C4 0.027(4) 0.021(4) 0.029(5) 0.014(4) 0.009(3) 0.013(3)
C5 0.027(4) 0.025(4) 0.038(5) 0.013(4) 0.005(4) 0.008(4)
C6 0.019(4) 0.026(4) 0.054(6) 0.022(4) 0.010(4) 0.007(3)
C7 0.034(5) 0.053(6) 0.062(7) 0.041(5) 0.019(4) 0.014(4)
C8 0.020(4) 0.023(4) 0.031(5) 0.010(4) 0.001(3) 0.009(3)
C9 0.026(4) 0.019(4) 0.035(5) 0.008(4) -0.001(4) -0.002(3)
C10 0.030(4) 0.023(4) 0.027(5) 0.000(4) 0.000(4) 0.001(4)
C11 0.036(5) 0.038(5) 0.027(5) 0.007(4) -0.004(4) 0.005(4)
C12 0.040(5) 0.032(5) 0.013(4) 0.008(4) 0.003(3) -0.002(4)
C13 0.042(5) 0.036(5) 0.035(5) 0.022(4) 0.004(4) -0.004(4)
C14 0.039(5) 0.077(8) 0.043(6) 0.034(6) 0.002(4) -0.005(5)
C15 0.063(7) 0.038(6) 0.042(6) 0.023(5) 0.005(5) -0.013(5)
C16 0.064(7) 0.028(5) 0.035(5) 0.016(4) 0.015(5) 0.006(4)
C17 0.045(5) 0.022(4) 0.035(5) 0.006(4) 0.014(4) 0.005(4)
C18 0.029(4) 0.022(4) 0.024(4) 0.011(4) 0.008(3) 0.010(3)
C19 0.034(5) 0.037(5) 0.019(4) 0.010(4) 0.000(3) 0.004(4)
C20 0.043(5) 0.026(5) 0.036(5) -0.001(4) -0.002(4) 0.000(4)
C21 0.043(5) 0.042(5) 0.016(4) 0.004(4) 0.009(4) 0.011(4)
C22 0.034(5) 0.041(5) 0.023(5) 0.015(4) 0.004(4) 0.010(4)
C23 0.035(5) 0.020(4) 0.023(4) 0.009(4) -0.002(3) 0.001(3)
C24 0.032(4) 0.017(4) 0.025(4) 0.008(3) -0.002(3) 0.008(3)
C25 0.048(5) 0.029(5) 0.030(5) 0.010(4) 0.006(4) 0.017(4)
C26 0.067(7) 0.041(6) 0.023(5) 0.008(4) -0.010(5) 0.017(5)
C27 0.049(6) 0.037(5) 0.039(6) 0.006(5) -0.017(5) 0.011(4)
C28 0.030(5) 0.039(5) 0.049(6) 0.021(5) -0.002(4) 0.007(4)
C29 0.036(5) 0.022(4) 0.037(5) 0.016(4) 0.002(4) 0.002(4)
C30 0.021(4) 0.022(4) 0.043(5) 0.019(4) -0.001(4) 0.004(3)
C31 0.055(6) 0.030(5) 0.047(6) 0.026(4) 0.015(5) 0.009(4)
C32 0.056(6) 0.051(6) 0.069(7) 0.046(6) 0.027(5) 0.015(5)
C33 0.039(6) 0.020(5) 0.108(10) 0.026(6) 0.015(6) 0.009(4)
C34 0.042(6) 0.025(5) 0.065(7) 0.010(5) 0.005(5) 0.000(4)
C35 0.032(5) 0.020(4) 0.052(6) 0.010(4) 0.012(4) 0.012(4)
C36 0.033(4) 0.021(4) 0.025(4) 0.015(3) 0.007(3) 0.007(3)
C37 0.031(5) 0.030(5) 0.029(5) 0.011(4) 0.002(4) 0.001(4)
C38 0.029(5) 0.040(5) 0.033(5) 0.007(4) 0.010(4) 0.001(4)
C39 0.049(5) 0.035(5) 0.024(5) 0.012(4) 0.016(4) 0.011(4)
C40 0.058(6) 0.029(5) 0.020(5) 0.000(4) -0.003(4) 0.016(4)
C41 0.030(4) 0.028(5) 0.029(5) 0.009(4) 0.001(4) 0.008(4)
C42 0.030(5) 0.031(5) 0.034(5) 0.019(4) 0.010(4) 0.004(4)
C43 0.037(5) 0.043(5) 0.035(5) 0.027(4) 0.006(4) 0.013(4)
C44 0.028(5) 0.079(8) 0.032(5) 0.033(5) -0.006(4) -0.006(5)
C45 0.029(5) 0.093(9) 0.086(9) 0.075(8) 0.007(5) 0.018(6)
C46 0.036(5) 0.050(6) 0.079(8) 0.049(6) 0.014(5) 0.013(5)
C47 0.036(5) 0.032(5) 0.059(6) 0.030(5) 0.011(4) 0.008(4)
C48 0.021(4) 0.031(5) 0.025(4) 0.015(4) 0.005(3) 0.008(3)
C49 0.031(4) 0.032(5) 0.027(5) 0.018(4) 0.006(3) 0.012(4)
C50 0.019(4) 0.051(6) 0.028(5) 0.023(4) -0.002(3) -0.004(4)
C51 0.042(5) 0.026(5) 0.049(6) 0.024(4) 0.005(4) 0.002(4)
C52 0.048(6) 0.027(5) 0.067(7) 0.019(5) 0.009(5) 0.006(4)
C53 0.027(5) 0.037(5) 0.044(6) 0.017(4) 0.013(4) 0.007(4)
C54 0.023(4) 0.029(5) 0.023(4) 0.006(4) 0.001(3) 0.005(3)
C55 0.029(4) 0.026(5) 0.035(5) 0.011(4) 0.009(4) 0.005(4)
C56 0.037(5) 0.026(5) 0.047(6) 0.007(4) 0.009(4) 0.007(4)
C57 0.039(5) 0.042(6) 0.052(7) -0.010(5) 0.000(5) 0.019(4)
C58 0.034(5) 0.076(7) 0.021(5) 0.003(5) -0.001(4) 0.015(5)
C59 0.030(5) 0.036(5) 0.032(5) 0.009(4) -0.002(4) 0.013(4)
C60 0.022(4) 0.024(4) 0.022(4) 0.008(3) 0.000(3) 0.004(3)
C61 0.035(5) 0.027(4) 0.027(5) 0.014(4) 0.006(4) 0.013(4)
C62 0.045(5) 0.036(5) 0.025(5) 0.019(4) 0.008(4) 0.017(4)
C63 0.042(5) 0.048(6) 0.029(5) 0.014(4) -0.003(4) 0.023(4)
C64 0.036(5) 0.045(6) 0.033(5) 0.008(4) -0.009(4) 0.007(4)
C65 0.035(5) 0.034(5) 0.025(5) 0.014(4) -0.002(4) 0.005(4)
B1 0.044(8) 0.036(8) 0.161(17) 0.041(10) -0.009(9) -0.004(6)
F1 0.072(4) 0.078(5) 0.151(7) 0.057(5) -0.009(4) -0.007(4)
F2 0.096(5) 0.078(5) 0.130(7) 0.047(5) -0.023(5) -0.015(4)
F3 0.059(4) 0.053(4) 0.161(7) 0.016(4) -0.023(4) 0.013(3)
F4 0.228(10) 0.109(7) 0.216(11) 0.078(7) 0.172(9) 0.094(7)
C66 0.064(10) 0.140(15) 0.45(3) 0.20(2) -0.037(15) -0.026(10)
Cl1 0.119(3) 0.102(3) 0.178(5) 0.002(3) -0.014(3) 0.026(3)
Cl2 0.097(3) 0.114(3) 0.266(6) 0.124(4) -0.018(3) 0.011(2)

loop_
_atom_type_symbol
_atom_type_description
_atom_type_scat_dispersion_real
_atom_type_scat_dispersion_imag
_atom_type_scat_source
C C 0.0033 0.0016 'International Tables Vol C Tables 4.2.6.8 and 6.1.1.4'
H H 0.0000 0.0000 'International Tables Vol C Tables 4.2.6.8 and 6.1.1.4'
B B 0.0013 0.0007 'International Tables Vol C Tables 4.2.6.8 and 6.1.1.4'
N N 0.0061 0.0033 'International Tables Vol C Tables 4.2.6.8 and 6.1.1.4'
O O 0.0106 0.0060 'International Tables Vol C Tables 4.2.6.8 and 6.1.1.4'
F F 0.0171 0.0103 'International Tables Vol C Tables 4.2.6.8 and 6.1.1.4'
P P 0.1023 0.0942 'International Tables Vol C Tables 4.2.6.8 and 6.1.1.4'
S S 0.1246 0.1234 'International Tables Vol C Tables 4.2.6.8 and 6.1.1.4'
Rh Rh -1.1178 0.9187 'International Tables Vol C Tables 4.2.6.8 and 6.1.1.4'
Cl Cl 0.1484 0.1585 'International Tables Vol C Tables 4.2.6.8 and 6.1.1.4'

loop_
_geom_angle_atom_site_label_1
_geom_angle_atom_site_label_2
_geom_angle_atom_site_label_3
_geom_angle
C1 Rh1 N3 176.2(3)
C1 Rh1 P1 90.7(3)
N3 Rh1 P1 91.84(17)
C1 Rh1 S1 88.9(3)
N3 Rh1 S1 88.61(17)
P1 Rh1 S1 178.28(7)
C1 Rh1 Rh3 91.5(3)
N3 Rh1 Rh3 89.16(16)
P1 Rh1 Rh3 128.44(6)
S1 Rh1 Rh3 49.90(5)
C1 Rh1 Rh2 120.4(3)
N3 Rh1 Rh2 59.09(16)
P1 Rh1 Rh2 135.77(5)
S1 Rh1 Rh2 43.38(5)
Rh3 Rh1 Rh2 33.798(14)
C2 Rh2 N1 171.3(3)
C2 Rh2 P2 94.2(3)
N1 Rh2 P2 89.63(17)
C2 Rh2 S2 88.6(2)
N1 Rh2 S2 89.07(17)
P2 Rh2 S2 168.86(7)
C2 Rh2 Rh3 98.3(2)
N1 Rh2 Rh3 86.69(17)
P2 Rh2 Rh3 118.06(6)
S2 Rh2 Rh3 50.81(5)
C2 Rh2 Rh1 122.9(2)
N1 Rh2 Rh1 58.85(16)
P2 Rh2 Rh1 130.33(5)
S2 Rh2 Rh1 41.11(4)
Rh3 Rh2 Rh1 34.345(14)
C3 Rh3 P3 86.9(2)
C3 Rh3 S1 86.9(2)
P3 Rh3 S1 167.45(7)
C3 Rh3 S2 168.8(2)
P3 Rh3 S2 92.32(7)
S1 Rh3 S2 95.92(6)
C3 Rh3 Rh2 118.7(2)
P3 Rh3 Rh2 107.34(5)
S1 Rh3 Rh2 85.20(5)
S2 Rh3 Rh2 51.03(5)
C3 Rh3 Rh1 108.4(2)
P3 Rh3 Rh1 122.17(5)
S1 Rh3 Rh1 50.31(5)
S2 Rh3 Rh1 81.47(5)
Rh2 Rh3 Rh1 111.86(2)
C18 P1 C12 104.7(3)
C18 P1 C24 103.8(3)
C12 P1 C24 103.4(4)
C18 P1 Rh1 112.4(2)
C12 P1 Rh1 115.3(3)
C24 P1 Rh1 115.9(2)
C36 P2 C42 105.9(4)
C36 P2 C30 105.0(4)
C42 P2 C30 100.1(3)
C36 P2 Rh2 106.8(2)
C42 P2 Rh2 118.3(3)
C30 P2 Rh2 119.3(3)
C54 P3 C48 105.2(3)
C54 P3 C60 102.4(3)
C48 P3 C60 103.6(3)
C54 P3 Rh3 117.9(2)
C48 P3 Rh3 116.3(2)
C60 P3 Rh3 109.7(2)
C4 S1 Rh3 109.1(3)
C4 S1 Rh1 108.7(3)
Rh3 S1 Rh1 79.79(6)
C8 S2 Rh3 109.8(3)
C8 S2 Rh2 106.1(2)
Rh3 S2 Rh2 78.16(6)
C4 N1 C5 105.5(6)
C4 N1 Rh2 128.1(5)
C5 N1 Rh2 125.0(5)
C4 N2 C6 108.3(6)
C4 N2 C7 126.8(6)
C6 N2 C7 124.8(6)
C8 N3 C9 106.6(6)
C8 N3 Rh1 124.3(5)
C9 N3 Rh1 128.1(5)
C8 N4 C10 106.2(6)
C8 N4 C11 128.9(6)
C10 N4 C11 124.8(6)
O1 C1 Rh1 178.8(8)
O2 C2 Rh2 173.2(8)
O3 C3 Rh3 177.0(7)
N1 C4 N2 110.3(6)
N1 C4 S1 126.5(5)
N2 C4 S1 123.2(5)
C6 C5 N1 109.8(7)
C6 C5 H5 125.1
N1 C5 H5 125.1
C5 C6 N2 106.0(7)
C5 C6 H6 127.0
N2 C6 H6 127.0
N2 C7 H7A 109.5
N2 C7 H7B 109.5
H7A C7 H7B 109.5
N2 C7 H7C 109.5
H7A C7 H7C 109.5
H7B C7 H7C 109.5
N3 C8 N4 110.5(6)
N3 C8 S2 127.1(6)
N4 C8 S2 122.2(6)
C10 C9 N3 109.2(7)
C10 C9 H9 125.4
N3 C9 H9 125.4
C9 C10 N4 107.5(7)
C9 C10 H10 126.2
N4 C10 H10 126.2
N4 C11 H11A 109.5
N4 C11 H11B 109.5
H11A C11 H11B 109.5
N4 C11 H11C 109.5
H11A C11 H11C 109.5
H11B C11 H11C 109.5
C13 C12 C17 118.4(7)
C13 C12 P1 118.4(6)
C17 C12 P1 122.9(6)
C12 C13 C14 120.9(8)
C12 C13 H13 119.5
C14 C13 H13 119.5
C15 C14 C13 119.2(9)
C15 C14 H14 120.4
C13 C14 H14 120.4
C14 C15 C16 120.2(8)
C14 C15 H15 119.9
C16 C15 H15 119.9
C15 C16 C17 120.1(8)
C15 C16 H16 119.9
C17 C16 H16 119.9
C16 C17 C12 121.1(8)
C16 C17 H17 119.5
C12 C17 H17 119.5
C19 C18 C23 118.2(7)
C19 C18 P1 122.8(5)
C23 C18 P1 118.9(6)
C20 C19 C18 120.7(7)
C20 C19 H19 119.7
C18 C19 H19 119.7
C21 C20 C19 119.5(7)
C21 C20 H20 120.2
C19 C20 H20 120.2
C22 C21 C20 120.1(7)
C22 C21 H21 120.0
C20 C21 H21 120.0
C23 C22 C21 120.1(7)
C23 C22 H22 119.9
C21 C22 H22 119.9
C22 C23 C18 121.4(7)
C22 C23 H23 119.3
C18 C23 H23 119.3
C29 C24 C25 119.4(7)
C29 C24 P1 122.1(6)
C25 C24 P1 118.5(6)
C26 C25 C24 119.0(8)
C26 C25 H25 120.5
C24 C25 H25 120.5
C27 C26 C25 120.8(8)
C27 C26 H26 119.6
C25 C26 H26 119.6
C28 C27 C26 120.1(8)
C28 C27 H27 119.9
C26 C27 H27 119.9
C27 C28 C29 119.7(8)
C27 C28 H28 120.1
C29 C28 H28 120.1
C24 C29 C28 120.9(8)
C24 C29 H29 119.6
C28 C29 H29 119.6
C35 C30 C31 118.9(7)
C35 C30 P2 124.6(6)
C31 C30 P2 116.5(6)
C32 C31 C30 119.2(8)
C32 C31 H31 120.4
C30 C31 H31 120.4
C33 C32 C31 120.7(9)
C33 C32 H32 119.6
C31 C32 H32 119.6
C34 C33 C32 119.5(8)
C34 C33 H33 120.2
C32 C33 H33 120.2
C33 C34 C35 120.2(9)
C33 C34 H34 119.9
C35 C34 H34 119.9
C30 C35 C34 121.4(8)
C30 C35 H35 119.3
C34 C35 H35 119.3
C37 C36 C41 117.0(7)
C37 C36 P2 123.3(6)
C41 C36 P2 119.2(6)
C38 C37 C36 122.1(8)
C38 C37 H37 118.9
C36 C37 H37 118.9
C37 C38 C39 119.4(8)
C37 C38 H38 120.3
C39 C38 H38 120.3
C40 C39 C38 120.3(8)
C40 C39 H39 119.9
C38 C39 H39 119.9
C39 C40 C41 119.8(8)
C39 C40 H40 120.1
C41 C40 H40 120.1
C40 C41 C36 121.4(7)
C40 C41 H41 119.3
C36 C41 H41 119.3
C43 C42 C47 119.0(8)
C43 C42 P2 119.7(6)
C47 C42 P2 121.0(7)
C42 C43 C44 120.1(8)
C42 C43 H43 120.0
C44 C43 H43 120.0
C45 C44 C43 119.9(9)
C45 C44 H44 120.0
C43 C44 H44 120.0
C46 C45 C44 120.0(9)
C46 C45 H45 120.0
C44 C45 H45 120.0
C45 C46 C47 121.0(9)
C45 C46 H46 119.5
C47 C46 H46 119.5
C46 C47 C42 119.9(9)
C46 C47 H47 120.0
C42 C47 H47 120.0
C49 C48 C53 118.5(7)
C49 C48 P3 122.5(6)
C53 C48 P3 119.1(5)
C50 C49 C48 120.5(7)
C50 C49 H49 119.8
C48 C49 H49 119.8
C49 C50 C51 120.6(7)
C49 C50 H50 119.7
C51 C50 H50 119.7
C50 C51 C52 119.3(7)
C50 C51 H51 120.4
C52 C51 H51 120.4
C53 C52 C51 119.8(8)
C53 C52 H52 120.1
C51 C52 H52 120.1
C52 C53 C48 121.3(8)
C52 C53 H53 119.4
C48 C53 H53 119.4
C55 C54 C59 117.2(7)
C55 C54 P3 122.3(6)
C59 C54 P3 120.4(6)
C56 C55 C54 122.7(8)
C56 C55 H55 118.7
C54 C55 H55 118.7
C57 C56 C55 118.6(8)
C57 C56 H56 120.7
C55 C56 H56 120.7
C56 C57 C58 121.5(8)
C56 C57 H57 119.3
C58 C57 H57 119.3
C57 C58 C59 119.5(8)
C57 C58 H58 120.2
C59 C58 H58 120.2
C58 C59 C54 120.3(8)
C58 C59 H59 119.8
C54 C59 H59 119.8
C65 C60 C61 118.2(7)
C65 C60 P3 123.0(6)
C61 C60 P3 118.8(5)
C62 C61 C60 120.1(7)
C62 C61 H61 119.9
C60 C61 H61 119.9
C63 C62 C61 120.8(7)
C63 C62 H62 119.6
C61 C62 H62 119.6
C62 C63 C64 120.1(8)
C62 C63 H63 120.0
C64 C63 H63 120.0
C63 C64 C65 119.5(8)
C63 C64 H64 120.2
C65 C64 H64 120.2
C60 C65 C64 121.3(7)
C60 C65 H65 119.4
C64 C65 H65 119.4
F4 B1 F3 114.8(15)
F4 B1 F1 116.0(13)
F3 B1 F1 108.6(11)
F4 B1 F2 106.9(11)
F3 B1 F2 105.1(12)
F1 B1 F2 104.3(12)
Cl2 C66 Cl1 122.8(9)
Cl2 C66 H66A 106.6
Cl1 C66 H66A 106.6
Cl2 C66 H66B 106.6
Cl1 C66 H66B 106.6
H66A C66 H66B 106.6

loop_
_geom_bond_atom_site_label_1
_geom_bond_atom_site_label_2
_geom_bond_distance
Rh1 C1 1.835(9)
Rh1 N3 2.087(6)
Rh1 P1 2.265(2)
Rh1 S1 2.406(2)
Rh1 Rh3 3.0773(8)
Rh1 Rh2 5.0624(8)
Rh2 C2 1.815(8)
Rh2 N1 2.103(6)
Rh2 P2 2.261(2)
Rh2 S2 2.4101(19)
Rh2 Rh3 3.0341(8)
Rh3 C3 1.830(8)
Rh3 P3 2.272(2)
Rh3 S1 2.3917(19)
Rh3 S2 2.4029(19)
P1 C18 1.800(8)
P1 C12 1.832(8)
P1 C24 1.841(7)
P2 C36 1.817(7)
P2 C42 1.822(8)
P2 C30 1.842(7)
P3 C54 1.825(8)
P3 C48 1.826(7)
P3 C60 1.831(7)
S1 C4 1.744(8)
S2 C8 1.760(7)
N1 C4 1.336(9)
N1 C5 1.398(9)
N2 C4 1.353(8)
N2 C6 1.377(9)
N2 C7 1.459(9)
N3 C8 1.335(9)
N3 C9 1.364(8)
N4 C8 1.356(9)
N4 C10 1.381(9)
N4 C11 1.455(9)
O1 C1 1.130(9)
O2 C2 1.144(9)
O3 C3 1.137(8)
C5 C6 1.352(10)
C5 H5 0.9300
C6 H6 0.9300
C7 H7A 0.9600
C7 H7B 0.9600
C7 H7C 0.9600
C9 C10 1.347(10)
C9 H9 0.9300
C10 H10 0.9300
C11 H11A 0.9600
C11 H11B 0.9600
C11 H11C 0.9600
C12 C13 1.377(11)
C12 C17 1.384(11)
C13 C14 1.405(11)
C13 H13 0.9300
C14 C15 1.373(13)
C14 H14 0.9300
C15 C16 1.376(12)
C15 H15 0.9300
C16 C17 1.378(10)
C16 H16 0.9300
C17 H17 0.9300
C18 C19 1.396(10)
C18 C23 1.397(10)
C19 C20 1.394(10)
C19 H19 0.9300
C20 C21 1.393(11)
C20 H20 0.9300
C21 C22 1.381(10)
C21 H21 0.9300
C22 C23 1.372(10)
C22 H22 0.9300
C23 H23 0.9300
C24 C29 1.371(10)
C24 C25 1.402(10)
C25 C26 1.395(11)
C25 H25 0.9300
C26 C27 1.378(12)
C26 H26 0.9300
C27 C28 1.365(11)
C27 H27 0.9300
C28 C29 1.401(10)
C28 H28 0.9300
C29 H29 0.9300
C30 C35 1.379(11)
C30 C31 1.401(11)
C31 C32 1.394(11)
C31 H31 0.9300
C32 C33 1.389(13)
C32 H32 0.9300
C33 C34 1.366(13)
C33 H33 0.9300
C34 C35 1.381(10)
C34 H34 0.9300
C35 H35 0.9300
C36 C37 1.389(10)
C36 C41 1.398(10)
C37 C38 1.362(10)
C37 H37 0.9300
C38 C39 1.386(11)
C38 H38 0.9300
C39 C40 1.368(11)
C39 H39 0.9300
C40 C41 1.374(10)
C40 H40 0.9300
C41 H41 0.9300
C42 C43 1.393(11)
C42 C47 1.404(11)
C43 C44 1.398(11)
C43 H43 0.9300
C44 C45 1.381(14)
C44 H44 0.9300
C45 C46 1.376(14)
C45 H45 0.9300
C46 C47 1.376(12)
C46 H46 0.9300
C47 H47 0.9300
C48 C49 1.390(10)
C48 C53 1.390(10)
C49 C50 1.384(10)
C49 H49 0.9300
C50 C51 1.387(11)
C50 H50 0.9300
C51 C52 1.390(11)
C51 H51 0.9300
C52 C53 1.381(10)
C52 H52 0.9300
C53 H53 0.9300
C54 C55 1.384(10)
C54 C59 1.411(10)
C55 C56 1.382(11)
C55 H55 0.9300
C56 C57 1.367(12)
C56 H56 0.9300
C57 C58 1.376(12)
C57 H57 0.9300
C58 C59 1.394(11)
C58 H58 0.9300
C59 H59 0.9300
C60 C65 1.388(9)
C60 C61 1.405(10)
C61 C62 1.383(10)
C61 H61 0.9300
C62 C63 1.376(10)
C62 H62 0.9300
C63 C64 1.378(11)
C63 H63 0.9300
C64 C65 1.393(10)
C64 H64 0.9300
C65 H65 0.9300
B1 F4 1.264(19)
B1 F3 1.339(14)
B1 F1 1.400(13)
B1 F2 1.439(17)
C66 Cl2 1.664(13)
C66 Cl1 1.667(16)
C66 H66A 0.9700
C66 H66B 0.9700

loop_
_geom_torsion_atom_site_label_1
_geom_torsion_atom_site_label_2
_geom_torsion_atom_site_label_3
_geom_torsion_atom_site_label_4
_geom_torsion
C1 Rh1 Rh2 C2 84.9(4)
N3 Rh1 Rh2 C2 -99.6(4)
P1 Rh1 Rh2 C2 -43.7(3)
S1 Rh1 Rh2 C2 134.1(3)
Rh3 Rh1 Rh2 C2 50.1(3)
C1 Rh1 Rh2 N1 -105.2(4)
N3 Rh1 Rh2 N1 70.4(3)
P1 Rh1 Rh2 N1 126.2(2)
S1 Rh1 Rh2 N1 -56.0(2)
Rh3 Rh1 Rh2 N1 -139.91(19)
C1 Rh1 Rh2 P2 -46.7(3)
N3 Rh1 Rh2 P2 128.8(2)
P1 Rh1 Rh2 P2 -175.32(10)
S1 Rh1 Rh2 P2 2.52(9)
Rh3 Rh1 Rh2 P2 -81.44(7)
C1 Rh1 Rh2 S2 123.2(3)
N3 Rh1 Rh2 S2 -61.23(19)
P1 Rh1 Rh2 S2 -5.38(10)
S1 Rh1 Rh2 S2 172.45(9)
Rh3 Rh1 Rh2 S2 88.49(7)
C1 Rh1 Rh2 Rh3 34.7(3)
N3 Rh1 Rh2 Rh3 -149.72(19)
P1 Rh1 Rh2 Rh3 -93.87(8)
S1 Rh1 Rh2 Rh3 83.96(7)
C2 Rh2 Rh3 C3 93.3(4)
N1 Rh2 Rh3 C3 -93.9(3)
P2 Rh2 Rh3 C3 -6.1(3)
S2 Rh2 Rh3 C3 174.6(3)
Rh1 Rh2 Rh3 C3 -127.4(3)
C2 Rh2 Rh3 P3 -2.8(3)
N1 Rh2 Rh3 P3 170.08(17)
P2 Rh2 Rh3 P3 -102.10(8)
S2 Rh2 Rh3 P3 78.58(8)
Rh1 Rh2 Rh3 P3 136.57(6)
C2 Rh2 Rh3 S1 177.1(3)
N1 Rh2 Rh3 S1 -10.09(17)
P2 Rh2 Rh3 S1 77.72(8)
S2 Rh2 Rh3 S1 -101.59(7)
Rh1 Rh2 Rh3 S1 -43.60(5)
C2 Rh2 Rh3 S2 -81.4(3)
N1 Rh2 Rh3 S2 91.50(17)
P2 Rh2 Rh3 S2 179.32(8)
Rh1 Rh2 Rh3 S2 58.00(6)
C2 Rh2 Rh3 Rh1 -139.3(3)
N1 Rh2 Rh3 Rh1 33.51(16)
P2 Rh2 Rh3 Rh1 121.32(6)
S2 Rh2 Rh3 Rh1 -58.00(6)
C1 Rh1 Rh3 C3 -17.9(3)
N3 Rh1 Rh3 C3 158.4(3)
P1 Rh1 Rh3 C3 -110.0(2)
S1 Rh1 Rh3 C3 69.5(2)
Rh2 Rh1 Rh3 C3 132.7(2)
C1 Rh1 Rh3 P3 80.2(3)
N3 Rh1 Rh3 P3 -103.54(17)
P1 Rh1 Rh3 P3 -11.87(10)
S1 Rh1 Rh3 P3 167.56(9)
Rh2 Rh1 Rh3 P3 -129.18(7)
C1 Rh1 Rh3 S1 -87.3(3)
N3 Rh1 Rh3 S1 88.89(17)
P1 Rh1 Rh3 S1 -179.43(10)
Rh2 Rh1 Rh3 S1 63.26(6)
C1 Rh1 Rh3 S2 167.6(3)
N3 Rh1 Rh3 S2 -16.17(17)
P1 Rh1 Rh3 S2 75.51(8)
S1 Rh1 Rh3 S2 -105.06(8)
Rh2 Rh1 Rh3 S2 -41.81(5)
C1 Rh1 Rh3 Rh2 -150.6(3)
N3 Rh1 Rh3 Rh2 25.64(16)
P1 Rh1 Rh3 Rh2 117.32(7)
S1 Rh1 Rh3 Rh2 -63.26(6)
C1 Rh1 P1 C18 -158.5(4)
N3 Rh1 P1 C18 24.4(3)
S1 Rh1 P1 C18 -81(3)
Rh3 Rh1 P1 C18 -66.0(3)
Rh2 Rh1 P1 C18 -20.9(3)
C1 Rh1 P1 C12 81.7(4)
N3 Rh1 P1 C12 -95.4(3)
S1 Rh1 P1 C12 159(2)
Rh3 Rh1 P1 C12 174.2(3)
Rh2 Rh1 P1 C12 -140.7(3)
C1 Rh1 P1 C24 -39.3(4)
N3 Rh1 P1 C24 143.6(3)
S1 Rh1 P1 C24 39(3)
Rh3 Rh1 P1 C24 53.2(3)
Rh2 Rh1 P1 C24 98.4(3)
C2 Rh2 P2 C36 -142.4(4)
N1 Rh2 P2 C36 45.4(3)
S2 Rh2 P2 C36 -37.9(5)
Rh3 Rh2 P2 C36 -40.7(3)
Rh1 Rh2 P2 C36 -1.5(3)
C2 Rh2 P2 C42 98.4(4)
N1 Rh2 P2 C42 -73.8(3)
S2 Rh2 P2 C42 -157.1(4)
Rh3 Rh2 P2 C42 -159.8(3)
Rh1 Rh2 P2 C42 -120.6(3)
C2 Rh2 P2 C30 -23.7(4)
N1 Rh2 P2 C30 164.1(3)
S2 Rh2 P2 C30 80.8(5)
Rh3 Rh2 P2 C30 78.1(3)
Rh1 Rh2 P2 C30 117.3(3)
C3 Rh3 P3 C54 160.7(4)
S1 Rh3 P3 C54 100.7(4)
S2 Rh3 P3 C54 -30.4(3)
Rh2 Rh3 P3 C54 -80.1(3)
Rh1 Rh3 P3 C54 50.9(3)
C3 Rh3 P3 C48 -72.9(4)
S1 Rh3 P3 C48 -133.0(4)
S2 Rh3 P3 C48 95.9(3)
Rh2 Rh3 P3 C48 46.2(3)
Rh1 Rh3 P3 C48 177.3(3)
C3 Rh3 P3 C60 44.2(3)
S1 Rh3 P3 C60 -15.9(5)
S2 Rh3 P3 C60 -147.0(3)
Rh2 Rh3 P3 C60 163.3(2)
Rh1 Rh3 P3 C60 -65.6(3)
C3 Rh3 S1 C4 136.4(3)
P3 Rh3 S1 C4 -163.5(4)
S2 Rh3 S1 C4 -32.7(3)
Rh2 Rh3 S1 C4 17.3(3)
Rh1 Rh3 S1 C4 -106.4(3)
C3 Rh3 S1 Rh1 -117.1(2)
P3 Rh3 S1 Rh1 -57.0(3)
S2 Rh3 S1 Rh1 73.76(6)
Rh2 Rh3 S1 Rh1 123.72(4)
C1 Rh1 S1 C4 -160.3(4)
N3 Rh1 S1 C4 16.8(3)
P1 Rh1 S1 C4 122(2)
Rh3 Rh1 S1 C4 106.8(3)
Rh2 Rh1 S1 C4 60.5(3)
C1 Rh1 S1 Rh3 92.9(3)
N3 Rh1 S1 Rh3 -90.07(16)
P1 Rh1 S1 Rh3 15(3)
Rh2 Rh1 S1 Rh3 -46.32(4)
C3 Rh3 S2 C8 -128.0(12)
P3 Rh3 S2 C8 146.4(3)
S1 Rh3 S2 C8 -24.1(3)
Rh2 Rh3 S2 C8 -103.0(3)
Rh1 Rh3 S2 C8 24.2(3)
C3 Rh3 S2 Rh2 -25.0(12)
P3 Rh3 S2 Rh2 -110.54(6)
S1 Rh3 S2 Rh2 78.93(6)
Rh1 Rh3 S2 Rh2 127.26(4)
C2 Rh2 S2 C8 -150.7(4)
N1 Rh2 S2 C8 20.9(3)
P2 Rh2 S2 C8 104.3(4)
Rh3 Rh2 S2 C8 107.4(3)
Rh1 Rh2 S2 C8 60.7(3)
C2 Rh2 S2 Rh3 101.9(3)
N1 Rh2 S2 Rh3 -86.49(17)
P2 Rh2 S2 Rh3 -3.1(4)
Rh1 Rh2 S2 Rh3 -46.69(4)
C2 Rh2 N1 C4 126.2(19)
P2 Rh2 N1 C4 -117.5(6)
S2 Rh2 N1 C4 51.5(6)
Rh3 Rh2 N1 C4 0.7(6)
Rh1 Rh2 N1 C4 22.0(5)
C2 Rh2 N1 C5 -38(2)
P2 Rh2 N1 C5 78.2(5)
S2 Rh2 N1 C5 -112.8(5)
Rh3 Rh2 N1 C5 -163.6(6)
Rh1 Rh2 N1 C5 -142.3(6)
C1 Rh1 N3 C8 106(5)
P1 Rh1 N3 C8 -122.7(6)
S1 Rh1 N3 C8 55.7(6)
Rh3 Rh1 N3 C8 5.8(6)
Rh2 Rh1 N3 C8 22.0(5)
C1 Rh1 N3 C9 -61(5)
P1 Rh1 N3 C9 70.5(6)
S1 Rh1 N3 C9 -111.2(6)
Rh3 Rh1 N3 C9 -161.1(6)
Rh2 Rh1 N3 C9 -144.8(7)
N3 Rh1 C1 O1 -56(46)
P1 Rh1 C1 O1 173(100)
S1 Rh1 C1 O1 -6(44)
Rh3 Rh1 C1 O1 44(44)
Rh2 Rh1 C1 O1 26(44)
N1 Rh2 C2 O2 -26(7)
P2 Rh2 C2 O2 -142(6)
S2 Rh2 C2 O2 49(6)
Rh3 Rh2 C2 O2 99(6)
Rh1 Rh2 C2 O2 73(6)
P3 Rh3 C3 O3 128(14)
S1 Rh3 C3 O3 -63(14)
S2 Rh3 C3 O3 42(15)
Rh2 Rh3 C3 O3 20(14)
Rh1 Rh3 C3 O3 -109(14)
C5 N1 C4 N2 0.2(8)
Rh2 N1 C4 N2 -166.5(5)
C5 N1 C4 S1 -177.3(5)
Rh2 N1 C4 S1 16.0(10)
C6 N2 C4 N1 0.2(8)
C7 N2 C4 N1 178.5(7)
C6 N2 C4 S1 177.8(6)
C7 N2 C4 S1 -3.9(11)
Rh3 S1 C4 N1 -25.3(7)
Rh1 S1 C4 N1 -110.7(6)
Rh3 S1 C4 N2 157.5(6)
Rh1 S1 C4 N2 72.1(6)
C4 N1 C5 C6 -0.5(8)
Rh2 N1 C5 C6 166.7(5)
N1 C5 C6 N2 0.6(9)
C4 N2 C6 C5 -0.5(8)
C7 N2 C6 C5 -178.8(7)
C9 N3 C8 N4 -0.1(8)
Rh1 N3 C8 N4 -169.3(5)
C9 N3 C8 S2 -174.7(6)
Rh1 N3 C8 S2 16.1(9)
C10 N4 C8 N3 0.7(8)
C11 N4 C8 N3 176.7(7)
C10 N4 C8 S2 175.6(5)
C11 N4 C8 S2 -8.3(11)
Rh3 S2 C8 N3 -33.3(7)
Rh2 S2 C8 N3 -116.2(6)
Rh3 S2 C8 N4 152.7(5)
Rh2 S2 C8 N4 69.7(6)
C8 N3 C9 C10 -0.6(8)
Rh1 N3 C9 C10 168.1(5)
N3 C9 C10 N4 1.1(9)
C8 N4 C10 C9 -1.1(8)
C11 N4 C10 C9 -177.3(7)
C18 P1 C12 C13 -95.2(7)
C24 P1 C12 C13 156.4(6)
Rh1 P1 C12 C13 28.9(7)
C18 P1 C12 C17 78.6(7)
C24 P1 C12 C17 -29.8(7)
Rh1 P1 C12 C17 -157.3(6)
C17 C12 C13 C14 -4.0(12)
P1 C12 C13 C14 170.1(7)
C12 C13 C14 C15 3.1(13)
C13 C14 C15 C16 -0.4(14)
C14 C15 C16 C17 -1.4(14)
C15 C16 C17 C12 0.5(13)
C13 C12 C17 C16 2.2(12)
P1 C12 C17 C16 -171.6(6)
C12 P1 C18 C19 -4.9(7)
C24 P1 C18 C19 103.2(7)
Rh1 P1 C18 C19 -130.7(6)
C12 P1 C18 C23 173.9(6)
C24 P1 C18 C23 -78.0(6)
Rh1 P1 C18 C23 48.1(6)
C23 C18 C19 C20 -0.3(11)
P1 C18 C19 C20 178.5(6)
C18 C19 C20 C21 1.4(12)
C19 C20 C21 C22 -1.0(12)
C20 C21 C22 C23 -0.4(12)
C21 C22 C23 C18 1.5(12)
C19 C18 C23 C22 -1.1(11)
P1 C18 C23 C22 -180.0(6)
C18 P1 C24 C29 22.0(7)
C12 P1 C24 C29 131.0(6)
Rh1 P1 C24 C29 -101.9(6)
C18 P1 C24 C25 -159.5(6)
C12 P1 C24 C25 -50.4(7)
Rh1 P1 C24 C25 76.7(6)
C29 C24 C25 C26 -0.8(11)
P1 C24 C25 C26 -179.3(6)
C24 C25 C26 C27 0.6(12)
C25 C26 C27 C28 -0.5(13)
C26 C27 C28 C29 0.5(13)
C25 C24 C29 C28 0.8(11)
P1 C24 C29 C28 179.3(6)
C27 C28 C29 C24 -0.6(12)
C36 P2 C30 C35 -0.9(7)
C42 P2 C30 C35 108.7(7)
Rh2 P2 C30 C35 -120.5(6)
C36 P2 C30 C31 -177.9(6)
C42 P2 C30 C31 -68.3(7)
Rh2 P2 C30 C31 62.4(7)
C35 C30 C31 C32 1.4(12)
P2 C30 C31 C32 178.6(6)
C30 C31 C32 C33 -0.2(13)
C31 C32 C33 C34 -1.9(14)
C32 C33 C34 C35 2.8(14)
C31 C30 C35 C34 -0.5(12)
P2 C30 C35 C34 -177.4(6)
C33 C34 C35 C30 -1.7(13)
C42 P2 C36 C37 21.1(7)
C30 P2 C36 C37 126.4(6)
Rh2 P2 C36 C37 -105.9(6)
C42 P2 C36 C41 -167.2(6)
C30 P2 C36 C41 -61.9(7)
Rh2 P2 C36 C41 65.8(6)
C41 C36 C37 C38 2.2(11)
P2 C36 C37 C38 174.0(6)
C36 C37 C38 C39 -1.0(12)
C37 C38 C39 C40 0.5(12)
C38 C39 C40 C41 -1.4(12)
C39 C40 C41 C36 2.7(12)
C37 C36 C41 C40 -3.0(11)
P2 C36 C41 C40 -175.2(6)
C36 P2 C42 C43 -133.8(6)
C30 P2 C42 C43 117.2(6)
Rh2 P2 C42 C43 -14.2(7)
C36 P2 C42 C47 51.7(7)
C30 P2 C42 C47 -57.3(7)
Rh2 P2 C42 C47 171.3(5)
C47 C42 C43 C44 0.6(11)
P2 C42 C43 C44 -174.1(6)
C42 C43 C44 C45 -0.4(12)
C43 C44 C45 C46 0.0(13)
C44 C45 C46 C47 0.2(14)
C45 C46 C47 C42 0.0(13)
C43 C42 C47 C46 -0.4(11)
P2 C42 C47 C46 174.1(6)
C54 P3 C48 C49 -28.3(7)
C60 P3 C48 C49 78.9(7)
Rh3 P3 C48 C49 -160.8(5)
C54 P3 C48 C53 150.8(6)
C60 P3 C48 C53 -102.0(7)
Rh3 P3 C48 C53 18.3(7)
C53 C48 C49 C50 1.6(11)
P3 C48 C49 C50 -179.3(6)
C48 C49 C50 C51 0.9(12)
C49 C50 C51 C52 -1.3(12)
C50 C51 C52 C53 -0.8(13)
C51 C52 C53 C48 3.4(14)
C49 C48 C53 C52 -3.8(12)
P3 C48 C53 C52 177.1(7)
C48 P3 C54 C55 138.4(6)
C60 P3 C54 C55 30.4(7)
Rh3 P3 C54 C55 -90.1(6)
C48 P3 C54 C59 -40.3(7)
C60 P3 C54 C59 -148.3(6)
Rh3 P3 C54 C59 91.3(6)
C59 C54 C55 C56 0.9(11)
P3 C54 C55 C56 -177.8(6)
C54 C55 C56 C57 2.1(12)
C55 C56 C57 C58 -3.6(12)
C56 C57 C58 C59 2.0(13)
C57 C58 C59 C54 1.1(12)
C55 C54 C59 C58 -2.5(11)
P3 C54 C59 C58 176.3(6)
C54 P3 C60 C65 96.4(7)
C48 P3 C60 C65 -12.9(7)
Rh3 P3 C60 C65 -137.6(6)
C54 P3 C60 C61 -83.1(6)
C48 P3 C60 C61 167.7(6)
Rh3 P3 C60 C61 42.9(6)
C65 C60 C61 C62 -0.5(11)
P3 C60 C61 C62 179.0(6)
C60 C61 C62 C63 1.2(12)
C61 C62 C63 C64 -0.8(12)
C62 C63 C64 C65 -0.4(13)
C61 C60 C65 C64 -0.6(11)
P3 C60 C65 C64 179.9(6)
C63 C64 C65 C60 1.0(13)
